data_7701471
loop_
_publ_author_name
'Maji, Milan'
'Kundu, Sabuj'

_publ_section_title
;
 Cooperative Ruthenium Complex Catalyzed Multicomponent Synthesis of
 Pyrimidines
;
_journal_name_full 'Dalton Transactions'
_journal_paper_doi 10.1039/C9DT04040D
_journal_year 2019
_chemical_formula_moiety 'C49 H40 N3 O2 P2 Ru, H2 O, Cl'
_chemical_formula_sum 'C49 H42 Cl N3 O3 P2 Ru'
_chemical_formula_weight 919.31
_space_group_crystal_system triclinic
_space_group_IT_number 2
_space_group_name_Hall '-P 1'
_space_group_name_H-M_alt 'P -1'
_atom_sites_solution_hydrogens mixed
_audit_creation_date 2019-06-28
_audit_creation_method
;
Olex2 1.2
(compiled 2018.05.29 svn.r3508 for OlexSys, GUI svn.r5506)
;
_audit_update_record
;
2019-07-02 deposited with the CCDC.	2019-11-04 downloaded from the CCDC.
;
_cell_angle_alpha 70.5040(10)
_cell_angle_beta 73.1360(10)
_cell_angle_gamma 73.7020(10)
_cell_formula_units_Z 2
_cell_length_a 12.1744(3)
_cell_length_b 12.4671(3)
_cell_length_c 16.7201(4)
_cell_measurement_reflns_used 9066
_cell_measurement_temperature 100
_cell_measurement_theta_max 28.20
_cell_measurement_theta_min 2.65
_cell_volume 2241.36(10)
_computing_cell_refinement 'SAINT V8.38A (?, 2016)'
_computing_data_reduction 'SAINT V8.38A (?, 2016)'
_computing_molecular_graphics 'Olex2 (Dolomanov et al., 2009)'
_computing_publication_material 'Olex2 (Dolomanov et al., 2009)'
_computing_structure_refinement 'ShelXL (Sheldrick, 2015)'
_computing_structure_solution 'ShelXT (Sheldrick, 2015)'
_diffrn_ambient_temperature 100
_diffrn_measured_fraction_theta_full 0.994
_diffrn_measured_fraction_theta_max 0.994
_diffrn_measurement_device_type 'Bruker APEX-II CCD'
_diffrn_measurement_method '\f and \w scans'
_diffrn_radiation_type MoK\a
_diffrn_radiation_wavelength 0.71073
_diffrn_reflns_av_R_equivalents 0.0497
_diffrn_reflns_av_unetI/netI 0.0551
_diffrn_reflns_Laue_measured_fraction_full 0.994
_diffrn_reflns_Laue_measured_fraction_max 0.994
_diffrn_reflns_limit_h_max 14
_diffrn_reflns_limit_h_min -14
_diffrn_reflns_limit_k_max 14
_diffrn_reflns_limit_k_min -14
_diffrn_reflns_limit_l_max 19
_diffrn_reflns_limit_l_min -19
_diffrn_reflns_number 27029
_diffrn_reflns_point_group_measured_fraction_full 0.994
_diffrn_reflns_point_group_measured_fraction_max 0.994
_diffrn_reflns_theta_full 24.998
_diffrn_reflns_theta_max 24.998
_diffrn_reflns_theta_min 3.103
_exptl_absorpt_coefficient_mu 0.525
_exptl_absorpt_correction_T_max 0.7457
_exptl_absorpt_correction_T_min 0.6497
_exptl_absorpt_correction_type multi-scan
_exptl_absorpt_process_details
'SADABS-2016/2 (Bruker,2016/2) was used for absorption correction. wR2(int) was 0.0845 before and 0.0556 after correction. The Ratio of minimum to maximum transmission is 0.8713. The \l/2 correction factor is Not present.'
_exptl_crystal_colour colourless
_exptl_crystal_colour_primary colourless
_exptl_crystal_density_diffrn 1.362
_exptl_crystal_density_method 'not measured'
_exptl_crystal_description block
_exptl_crystal_F_000 944
_exptl_crystal_size_max 0.24
_exptl_crystal_size_mid 0.21
_exptl_crystal_size_min 0.19
_refine_diff_density_max 1.021
_refine_diff_density_min -0.851
_refine_diff_density_rms 0.081
_refine_ls_extinction_method none
_refine_ls_goodness_of_fit_ref 1.029
_refine_ls_hydrogen_treatment mixed
_refine_ls_matrix_type full
_refine_ls_number_parameters 528
_refine_ls_number_reflns 7848
_refine_ls_number_restraints 166
_refine_ls_restrained_S_all 1.018
_refine_ls_R_factor_all 0.0509
_refine_ls_R_factor_gt 0.0386
_refine_ls_shift/su_max 0.001
_refine_ls_shift/su_mean 0.000
_refine_ls_structure_factor_coef Fsqd
_refine_ls_weighting_details 'w=1/[\s^2^(Fo^2^)+(0.0364P)^2^+2.2870P] where P=(Fo^2^+2Fc^2^)/3'
_refine_ls_weighting_scheme calc
_refine_ls_wR_factor_gt 0.0847
_refine_ls_wR_factor_ref 0.0903
_reflns_Friedel_coverage 0.000
_reflns_number_gt 6501
_reflns_number_total 7848
_reflns_threshold_expression 'I > 2\s(I)'
_cod_data_source_file c9dt04040d2.cif
_cod_data_source_block complexA
_cod_database_code 7701471
_shelx_shelxl_version_number 2018/1
_shelx_space_group_comment
;
The symmetry employed for this shelxl refinement is uniquely defined
by the following loop, which should always be used as a source of
symmetry information in preference to the above space-group names.
They are only intended as comments.
;
_shelx_estimated_absorpt_t_max 0.907
_shelx_estimated_absorpt_t_min 0.884
_olex2_refinement_description
;
1. Fixed Uiso
 At 1.2 times of:
  All C(H) groups, All N(H) groups
 At 1.5 times of:
  All O(H) groups, All O(H,H) groups
2. Rigid bond restraints
 All non-hydrogen atoms
 with sigma for 1-2 distances of 0.01 and sigma for 1-3 distances of 0.01
3.a Free rotating group:
 O007(H00C,H00D)
3.b Aromatic/amide H refined with riding coordinates:
 N00A(H00A), C00B(H00B), C00G(H00G), C00H(H00H), C00J(H00J), C00K(H00K),
 C00M(H00M), C00O(H00O), C00P(H00P), C00T(H00T), C01C(H01C), C01H(H01H),
 C010(H010), C00L(H00L), C00V(H00V), C00W(H00W), C00X(H00X), C00Z(H00Z),
 C011(H011), C012(H012), C013(H013), C015(H015), C016(H016), C017(H017),
 C018(H018), C01A(H01A), C01B(H01B), C01D(H01D), C01E(H01E), C01F(H01F),
 C01G(H01G), C01I(H01I), C01J(H01J), C01K(H01K), C01L(H01L), C01M(H01M),
 C01N(H01N), C01O(H01O)
3.c Fitted hexagon refined as free rotating group:
 C00S(C00T,C01C,C01H,C010,C00L)
3.d Idealised tetrahedral OH refined as rotating group:
 O006(H006)
;
_olex2_submission_special_instructions 'No special instructions were received'

loop_
_space_group_symop_operation_xyz
'x, y, z'
'-x, -y, -z'

loop_
_atom_site_label
_atom_site_type_symbol
_atom_site_fract_x
_atom_site_fract_y
_atom_site_fract_z
_atom_site_U_iso_or_equiv
_atom_site_adp_type
_atom_site_occupancy
_atom_site_site_symmetry_order
_atom_site_calc_flag
_atom_site_refinement_flags_posn
_atom_site_refinement_flags_adp
Ru00 Ru 0.66762(2) 0.43869(2) 0.69481(2) 0.00962(8) Uani 1 1 d . U
P002 P 0.63346(7) 0.64269(7) 0.66674(5) 0.01135(18) Uani 1 1 d . U
P003 P 0.73188(7) 0.24217(7) 0.69168(5) 0.01333(18) Uani 1 1 d . U
O005 O 0.45578(19) 0.46493(19) 0.62849(15) 0.0186(5) Uani 1 1 d . U
O006 O 0.41847(18) 0.3976(2) 0.84529(13) 0.0161(5) Uani 1 1 d . U
H006 H 0.355836 0.383231 0.880459 0.024 Uiso 1 1 calc GR .
O007 O 0.9142(2) 0.3953(3) 1.01379(18) 0.0394(8) Uani 1 1 d . U
H00C H 0.989770 0.379175 1.009110 0.059 Uiso 1 1 d G .
H00D H 0.885209 0.463235 1.023389 0.059 Uiso 1 1 d G .
N008 N 0.6051(2) 0.4009(2) 0.84023(16) 0.0118(6) Uani 1 1 d . U
N009 N 0.8163(2) 0.4265(2) 0.74073(16) 0.0122(6) Uani 1 1 d . U
N00A N 0.9000(2) 0.4063(2) 0.84808(17) 0.0150(6) Uani 1 1 d . U
H00A H 0.908557 0.394746 0.900981 0.018 Uiso 1 1 calc R .
C00B C 0.5603(3) 0.3470(3) 1.0214(2) 0.0163(7) Uani 1 1 d . U
H00B H 0.544569 0.328575 1.083014 0.020 Uiso 1 1 calc R .
C00C C 0.6892(3) 0.3903(3) 0.8835(2) 0.0119(7) Uani 1 1 d . U
C00D C 0.9315(3) 0.4381(3) 0.7053(2) 0.0140(7) Uani 1 1 d . U
C00E C 0.5372(3) 0.4527(3) 0.6563(2) 0.0129(7) Uani 1 1 d . U
C00F C 0.9848(3) 0.4262(3) 0.7724(2) 0.0156(7) Uani 1 1 d . U
C00G C 0.7105(3) 0.2946(3) 0.5179(2) 0.0163(7) Uani 1 1 d . U
H00G H 0.686518 0.373676 0.518741 0.020 Uiso 1 1 calc R .
C00H C 0.6065(3) 0.6803(3) 0.4971(2) 0.0172(7) Uani 1 1 d . U
H00H H 0.610346 0.598975 0.512145 0.021 Uiso 1 1 calc R .
C00I C 0.6210(3) 0.7292(3) 0.55581(19) 0.0118(7) Uani 1 1 d . U
C00J C 0.4743(3) 0.3573(3) 0.9800(2) 0.0150(7) Uani 1 1 d . U
H00J H 0.398356 0.345881 1.012728 0.018 Uiso 1 1 calc R .
C00K C 0.6701(3) 0.3637(3) 0.9726(2) 0.0150(7) Uani 1 1 d . U
H00K H 0.731106 0.357100 0.999898 0.018 Uiso 1 1 calc R .
C00M C 1.1616(3) 0.4547(3) 0.6713(2) 0.0236(8) Uani 1 1 d . U
H00M H 1.241190 0.461533 0.657704 0.028 Uiso 1 1 calc R .
C00N C 0.7487(3) 0.6926(3) 0.6863(2) 0.0145(7) Uani 1 1 d . U
C00O C 0.9940(3) 0.4579(3) 0.6195(2) 0.0186(7) Uani 1 1 d . U
H00O H 0.958634 0.465613 0.573557 0.022 Uiso 1 1 calc R .
C00P C 0.5864(3) 0.7500(3) 0.4163(2) 0.0201(8) Uani 1 1 d . U
H00P H 0.574721 0.716150 0.377028 0.024 Uiso 1 1 calc R .
C00Q C 0.7361(3) 0.2085(3) 0.5920(2) 0.0150(7) Uani 1 1 d . U
C00R C 0.4992(3) 0.3848(3) 0.8893(2) 0.0127(7) Uani 1 1 d . U
C00S C 0.49644(13) 0.71402(16) 0.72914(13) 0.0132(7) Uani 1 1 d . U
C00T C 0.48510(14) 0.82007(16) 0.74430(13) 0.0157(7) Uani 1 1 d G U
H00T H 0.551217 0.855191 0.727355 0.019 Uiso 1 1 calc R .
C01C C 0.37704(17) 0.87473(14) 0.78424(14) 0.0200(8) Uani 1 1 d G U
H01C H 0.369291 0.947213 0.794592 0.024 Uiso 1 1 calc R .
C01H C 0.28030(13) 0.82335(17) 0.80902(14) 0.0214(8) Uani 1 1 d G U
H01H H 0.206446 0.860709 0.836319 0.026 Uiso 1 1 calc R .
C010 C 0.29164(14) 0.71730(17) 0.79387(14) 0.0198(7) Uani 1 1 d G U
H010 H 0.225525 0.682184 0.810811 0.024 Uiso 1 1 calc R .
C00L C 0.39970(16) 0.66264(14) 0.75393(13) 0.0151(7) Uani 1 1 d G U
H00L H 0.407450 0.590160 0.743574 0.018 Uiso 1 1 calc R .
C00V C 1.1092(3) 0.4657(3) 0.6039(2) 0.0229(8) Uani 1 1 d . U
H00V H 1.154282 0.478868 0.545970 0.028 Uiso 1 1 calc R .
C00W C 0.5305(3) 0.1682(3) 0.7970(2) 0.0190(7) Uani 1 1 d . U
H00W H 0.492642 0.244090 0.770008 0.023 Uiso 1 1 calc R .
C00X C 0.4638(3) 0.0912(3) 0.8584(2) 0.0270(8) Uani 1 1 d . U
H00X H 0.380875 0.114529 0.872400 0.032 Uiso 1 1 calc R .
C00Y C 0.8015(3) 0.4079(3) 0.8258(2) 0.0122(7) Uani 1 1 d . U
C00Z C 0.6017(3) 0.9162(3) 0.4492(2) 0.0172(7) Uani 1 1 d . U
H00Z H 0.602416 0.996770 0.432447 0.021 Uiso 1 1 calc R .
C011 C 0.8431(3) 0.7237(3) 0.6191(2) 0.0187(7) Uani 1 1 d . U
H011 H 0.844579 0.725671 0.561483 0.022 Uiso 1 1 calc R .
C012 C 0.7562(3) 0.1517(3) 0.4399(2) 0.0232(8) Uani 1 1 d . U
H012 H 0.762660 0.132412 0.388056 0.028 Uiso 1 1 calc R .
C013 C 1.1015(3) 0.4343(3) 0.7566(2) 0.0215(8) Uani 1 1 d . U
H013 H 1.137466 0.426272 0.802271 0.026 Uiso 1 1 calc R .
C014 C 0.8834(3) 0.1868(3) 0.7034(2) 0.0185(7) Uani 1 1 d . U
C015 C 0.7494(3) 0.6872(3) 0.7707(2) 0.0171(7) Uani 1 1 d . U
H015 H 0.686104 0.664943 0.817091 0.021 Uiso 1 1 calc R .
C016 C 0.7199(3) 0.2654(3) 0.4428(2) 0.0214(8) Uani 1 1 d . U
H016 H 0.701136 0.324708 0.392697 0.026 Uiso 1 1 calc R .
C017 C 0.6190(3) 0.8478(3) 0.5304(2) 0.0153(7) Uani 1 1 d . U
H017 H 0.629775 0.882353 0.569609 0.018 Uiso 1 1 calc R .
C018 C 0.9348(3) 0.7518(3) 0.6364(2) 0.0251(8) Uani 1 1 d . U
H018 H 0.998229 0.774473 0.590206 0.030 Uiso 1 1 calc R .
C019 C 0.6516(3) 0.1356(3) 0.7748(2) 0.0181(7) Uani 1 1 d . U
C01A C 0.5833(3) 0.8672(3) 0.3923(2) 0.0185(7) Uani 1 1 d . U
H01A H 0.568639 0.914277 0.337121 0.022 Uiso 1 1 calc R .
C01B C 0.9753(3) 0.1840(3) 0.6313(2) 0.0259(8) Uani 1 1 d . U
H01B H 0.959065 0.202118 0.575478 0.031 Uiso 1 1 calc R .
C01D C 0.5172(4) -0.0190(3) 0.8992(2) 0.0299(9) Uani 1 1 d . U
H01D H 0.471700 -0.071456 0.941639 0.036 Uiso 1 1 calc R .
C01E C 0.7719(3) 0.0935(3) 0.5886(2) 0.0248(8) Uani 1 1 d . U
H01E H 0.788964 0.033473 0.638769 0.030 Uiso 1 1 calc R .
C01F C 0.7047(3) 0.0237(3) 0.8156(2) 0.0264(8) Uani 1 1 d . U
H01F H 0.787455 -0.000769 0.800935 0.032 Uiso 1 1 calc R .
C01G C 0.7830(3) 0.0659(3) 0.5127(2) 0.0294(9) Uani 1 1 d . U
H01G H 0.809168 -0.012732 0.510770 0.035 Uiso 1 1 calc R .
C01I C 0.8419(3) 0.7142(3) 0.7875(2) 0.0245(8) Uani 1 1 d . U
H01I H 0.841881 0.710212 0.845215 0.029 Uiso 1 1 calc R .
C01J C 0.9346(3) 0.7470(3) 0.7199(2) 0.0272(9) Uani 1 1 d . U
H01J H 0.997777 0.766186 0.731329 0.033 Uiso 1 1 calc R .
C01K C 0.6375(4) -0.0518(3) 0.8773(2) 0.0331(9) Uani 1 1 d . U
H01K H 0.674954 -0.127444 0.905078 0.040 Uiso 1 1 calc R .
C01L C 0.9089(3) 0.1606(3) 0.7843(2) 0.0230(8) Uani 1 1 d . U
H01L H 0.847186 0.162087 0.834313 0.028 Uiso 1 1 calc R .
C01M C 1.1145(3) 0.1299(3) 0.7204(3) 0.0366(10) Uani 1 1 d . U
H01M H 1.193555 0.110797 0.726231 0.044 Uiso 1 1 calc R .
C01N C 1.0904(3) 0.1552(3) 0.6401(3) 0.0352(10) Uani 1 1 d . U
H01N H 1.152719 0.152927 0.590481 0.042 Uiso 1 1 calc R .
C01O C 1.0250(4) 0.1323(3) 0.7919(3) 0.0327(9) Uani 1 1 d . U
H01O H 1.042250 0.114395 0.847398 0.039 Uiso 1 1 calc R .
Cl1 Cl 0.19280(8) 0.34931(11) 0.96976(6) 0.0421(3) Uani 1 1 d . U
H H 0.737(3) 0.460(3) 0.602(2) 0.026(10) Uiso 1 1 d . .

loop_
_atom_site_aniso_label
_atom_site_aniso_U_11
_atom_site_aniso_U_22
_atom_site_aniso_U_33
_atom_site_aniso_U_23
_atom_site_aniso_U_13
_atom_site_aniso_U_12
Ru00 0.00837(13) 0.01062(14) 0.00884(13) -0.00180(10) -0.00180(10) -0.00150(10)
P002 0.0108(4) 0.0123(4) 0.0103(4) -0.0025(3) -0.0017(3) -0.0028(3)
P003 0.0148(4) 0.0125(4) 0.0107(4) -0.0020(3) -0.0031(3) -0.0010(3)
O005 0.0136(12) 0.0174(13) 0.0265(13) -0.0060(10) -0.0079(11) -0.0023(10)
O006 0.0115(11) 0.0241(13) 0.0134(12) -0.0029(10) -0.0031(10) -0.0071(10)
O007 0.0198(14) 0.084(3) 0.0246(15) -0.0213(16) 0.0003(13) -0.0230(15)
N008 0.0128(13) 0.0105(14) 0.0116(13) -0.0017(11) -0.0037(11) -0.0022(11)
N009 0.0098(13) 0.0122(14) 0.0134(13) -0.0020(11) -0.0031(11) -0.0013(11)
N00A 0.0124(14) 0.0220(16) 0.0103(13) -0.0018(11) -0.0045(11) -0.0044(12)
C00B 0.0172(17) 0.0193(19) 0.0105(16) -0.0042(13) -0.0018(14) -0.0022(14)
C00C 0.0131(16) 0.0090(16) 0.0141(16) -0.0026(13) -0.0042(13) -0.0024(13)
C00D 0.0083(15) 0.0149(18) 0.0179(16) -0.0044(14) -0.0050(13) 0.0011(13)
C00E 0.0152(17) 0.0095(17) 0.0135(16) -0.0038(13) -0.0008(14) -0.0033(13)
C00F 0.0120(16) 0.0165(18) 0.0170(17) -0.0056(14) -0.0006(14) -0.0024(14)
C00G 0.0150(17) 0.0166(18) 0.0170(17) -0.0064(14) -0.0042(14) 0.0002(14)
C00H 0.0198(18) 0.0153(18) 0.0177(17) -0.0034(14) -0.0047(15) -0.0060(14)
C00I 0.0059(15) 0.0164(17) 0.0099(15) -0.0021(13) 0.0007(13) -0.0018(13)
C00J 0.0137(17) 0.0146(18) 0.0136(16) -0.0013(13) 0.0011(14) -0.0052(14)
C00K 0.0143(16) 0.0181(18) 0.0132(16) -0.0036(13) -0.0048(14) -0.0031(14)
C00M 0.0123(17) 0.033(2) 0.0229(19) -0.0054(16) -0.0002(15) -0.0063(16)
C00N 0.0140(16) 0.0099(17) 0.0199(17) -0.0041(13) -0.0061(14) -0.0003(13)
C00O 0.0142(17) 0.026(2) 0.0145(16) -0.0033(14) -0.0034(14) -0.0046(15)
C00P 0.0253(19) 0.022(2) 0.0159(17) -0.0031(14) -0.0090(15) -0.0074(15)
C00Q 0.0159(17) 0.0163(18) 0.0139(16) -0.0052(13) -0.0024(14) -0.0047(14)
C00R 0.0134(16) 0.0094(16) 0.0152(16) -0.0032(13) -0.0031(13) -0.0023(13)
C00S 0.0118(16) 0.0150(17) 0.0100(15) -0.0026(13) -0.0021(13) 0.0004(13)
C00T 0.0178(17) 0.0150(18) 0.0125(16) -0.0021(13) -0.0010(14) -0.0052(14)
C01C 0.0238(19) 0.0152(18) 0.0167(17) -0.0050(14) -0.0012(15) 0.0002(15)
C01H 0.0149(17) 0.024(2) 0.0178(18) -0.0067(15) 0.0009(15) 0.0040(15)
C010 0.0128(17) 0.026(2) 0.0187(18) -0.0049(15) -0.0027(15) -0.0037(15)
C00L 0.0144(16) 0.0177(18) 0.0119(16) -0.0048(13) -0.0015(14) -0.0018(14)
C00V 0.0145(17) 0.033(2) 0.0160(17) -0.0058(16) 0.0026(15) -0.0048(16)
C00W 0.0259(19) 0.0163(18) 0.0156(17) -0.0037(14) -0.0034(15) -0.0073(15)
C00X 0.032(2) 0.026(2) 0.026(2) -0.0093(16) -0.0010(17) -0.0131(17)
C00Y 0.0102(15) 0.0119(17) 0.0136(16) -0.0025(13) -0.0035(13) -0.0009(13)
C00Z 0.0161(17) 0.0109(17) 0.0196(17) -0.0033(13) -0.0015(15) 0.0014(14)
C011 0.0166(17) 0.0213(19) 0.0171(17) -0.0034(14) -0.0050(14) -0.0031(14)
C012 0.032(2) 0.026(2) 0.0184(18) -0.0092(15) -0.0048(16) -0.0123(17)
C013 0.0163(18) 0.027(2) 0.0231(18) -0.0062(15) -0.0077(15) -0.0039(15)
C014 0.0196(17) 0.0122(18) 0.0208(18) -0.0028(14) -0.0058(15) 0.0006(14)
C015 0.0145(17) 0.0194(19) 0.0191(17) -0.0082(14) -0.0031(14) -0.0032(14)
C016 0.025(2) 0.023(2) 0.0175(18) -0.0034(15) -0.0091(16) -0.0046(15)
C017 0.0147(17) 0.0145(18) 0.0160(17) -0.0051(13) -0.0019(14) -0.0020(14)
C018 0.0175(18) 0.028(2) 0.030(2) -0.0032(17) -0.0046(16) -0.0111(16)
C019 0.0275(19) 0.0142(18) 0.0113(16) -0.0030(13) -0.0024(15) -0.0049(15)
C01A 0.0175(18) 0.0183(19) 0.0155(17) 0.0033(14) -0.0080(15) -0.0024(14)
C01B 0.0203(19) 0.023(2) 0.028(2) -0.0038(16) -0.0048(16) 0.0017(16)
C01D 0.047(2) 0.023(2) 0.0195(19) -0.0041(16) 0.0035(18) -0.0192(18)
C01E 0.037(2) 0.0162(19) 0.0191(18) -0.0017(15) -0.0082(17) -0.0040(16)
C01F 0.029(2) 0.020(2) 0.024(2) -0.0037(15) -0.0007(17) -0.0037(16)
C01G 0.044(2) 0.019(2) 0.029(2) -0.0114(16) -0.0085(19) -0.0062(18)
C01I 0.028(2) 0.028(2) 0.0247(19) -0.0123(16) -0.0124(17) -0.0032(17)
C01J 0.025(2) 0.029(2) 0.036(2) -0.0077(17) -0.0153(18) -0.0110(17)
C01K 0.050(3) 0.013(2) 0.027(2) 0.0027(16) -0.0050(19) -0.0046(18)
C01L 0.0259(19) 0.0169(19) 0.0238(19) -0.0042(15) -0.0098(16) 0.0019(15)
C01M 0.0165(19) 0.030(2) 0.056(3) -0.005(2) -0.0130(19) 0.0050(17)
C01N 0.0187(19) 0.033(2) 0.043(2) -0.0089(19) -0.0014(18) 0.0039(17)
C01O 0.041(2) 0.025(2) 0.034(2) -0.0018(17) -0.025(2) 0.0005(18)
Cl1 0.0161(5) 0.0911(9) 0.0200(5) -0.0141(5) -0.0007(4) -0.0169(5)

loop_
_atom_type_symbol
_atom_type_description
_atom_type_scat_dispersion_real
_atom_type_scat_dispersion_imag
_atom_type_scat_source
C C 0.0033 0.0016 'International Tables Vol C Tables 4.2.6.8 and 6.1.1.4'
H H 0.0000 0.0000 'International Tables Vol C Tables 4.2.6.8 and 6.1.1.4'
Cl Cl 0.1484 0.1585 'International Tables Vol C Tables 4.2.6.8 and 6.1.1.4'
N N 0.0061 0.0033 'International Tables Vol C Tables 4.2.6.8 and 6.1.1.4'
O O 0.0106 0.0060 'International Tables Vol C Tables 4.2.6.8 and 6.1.1.4'
P P 0.1023 0.0942 'International Tables Vol C Tables 4.2.6.8 and 6.1.1.4'
Ru Ru -1.2594 0.8363 'International Tables Vol C Tables 4.2.6.8 and 6.1.1.4'

loop_
_geom_angle_atom_site_label_1
_geom_angle_atom_site_label_2
_geom_angle_atom_site_label_3
_geom_angle
P002 Ru00 P003 166.91(3)
P002 Ru00 H 84.6(13)
P003 Ru00 H 82.4(13)
N008 Ru00 P002 96.07(7)
N008 Ru00 P003 96.09(7)
N008 Ru00 H 166.5(13)
N009 Ru00 P002 88.30(7)
N009 Ru00 P003 90.11(7)
N009 Ru00 N008 75.19(9)
N009 Ru00 H 91.4(13)
C00E Ru00 P002 90.37(10)
C00E Ru00 P003 91.38(10)
C00E Ru00 N008 104.10(12)
C00E Ru00 N009 178.42(12)
C00E Ru00 H 89.4(13)
C00I P002 Ru00 116.65(10)
C00I P002 C00S 99.97(12)
C00N P002 Ru00 113.48(10)
C00N P002 C00I 103.55(14)
C00N P002 C00S 103.74(12)
C00S P002 Ru00 117.43(7)
C00Q P003 Ru00 117.72(11)
C014 P003 Ru00 111.39(11)
C014 P003 C00Q 102.10(15)
C014 P003 C019 104.41(15)
C019 P003 Ru00 117.68(11)
C019 P003 C00Q 101.57(15)
C00R O006 H006 109.5
H00C O007 H00D 109.4
C00C N008 Ru00 114.4(2)
C00R N008 Ru00 129.0(2)
C00R N008 C00C 116.5(3)
C00D N009 Ru00 137.2(2)
C00Y N009 Ru00 116.8(2)
C00Y N009 C00D 106.0(3)
C00F N00A H00A 126.4
C00Y N00A H00A 126.4
C00Y N00A C00F 107.2(3)
C00J C00B H00B 120.3
C00J C00B C00K 119.3(3)
C00K C00B H00B 120.3
N008 C00C C00K 123.7(3)
N008 C00C C00Y 113.1(3)
C00K C00C C00Y 123.2(3)
N009 C00D C00F 108.7(3)
N009 C00D C00O 130.4(3)
C00O C00D C00F 120.9(3)
O005 C00E Ru00 177.1(3)
N00A C00F C00D 105.9(3)
N00A C00F C013 132.1(3)
C013 C00F C00D 122.0(3)
C00Q C00G H00G 119.9
C016 C00G H00G 119.9
C016 C00G C00Q 120.2(3)
C00I C00H H00H 120.0
C00P C00H H00H 120.0
C00P C00H C00I 120.1(3)
C00H C00I P002 121.4(2)
C00H C00I C017 118.4(3)
C017 C00I P002 120.1(2)
C00B C00J H00J 120.3
C00B C00J C00R 119.4(3)
C00R C00J H00J 120.3
C00B C00K H00K 120.8
C00C C00K C00B 118.4(3)
C00C C00K H00K 120.8
C00V C00M H00M 119.0
C013 C00M H00M 119.0
C013 C00M C00V 122.0(3)
C011 C00N P002 120.6(2)
C015 C00N P002 119.8(2)
C015 C00N C011 119.2(3)
C00D C00O H00O 121.4
C00V C00O C00D 117.1(3)
C00V C00O H00O 121.4
C00H C00P H00P 119.5
C01A C00P C00H 121.0(3)
C01A C00P H00P 119.5
C00G C00Q P003 122.3(2)
C00G C00Q C01E 118.6(3)
C01E C00Q P003 119.1(2)
O006 C00R N008 115.2(3)
O006 C00R C00J 122.1(3)
N008 C00R C00J 122.6(3)
C00T C00S P002 122.58(11)
C00T C00S C00L 120.0
C00L C00S P002 117.15(11)
C00S C00T H00T 120.0
C00S C00T C01C 120.0
C01C C00T H00T 120.0
C00T C01C H01C 120.0
C00T C01C C01H 120.0
C01H C01C H01C 120.0
C01C C01H H01H 120.0
C010 C01H C01C 120.0
C010 C01H H01H 120.0
C01H C010 H010 120.0
C01H C010 C00L 120.0
C00L C010 H010 120.0
C00S C00L H00L 120.0
C010 C00L C00S 120.0
C010 C00L H00L 120.0
C00M C00V H00V 119.2
C00O C00V C00M 121.7(3)
C00O C00V H00V 119.2
C00X C00W H00W 119.6
C019 C00W H00W 119.6
C019 C00W C00X 120.8(3)
C00W C00X H00X 119.7
C01D C00X C00W 120.5(4)
C01D C00X H00X 119.7
N009 C00Y N00A 112.2(3)
N009 C00Y C00C 120.4(3)
N00A C00Y C00C 127.4(3)
C017 C00Z H00Z 120.1
C017 C00Z C01A 119.9(3)
C01A C00Z H00Z 120.1
C00N C011 H011 120.0
C018 C011 C00N 119.9(3)
C018 C011 H011 120.0
C016 C012 H012 120.3
C016 C012 C01G 119.5(3)
C01G C012 H012 120.3
C00F C013 H013 121.8
C00M C013 C00F 116.3(3)
C00M C013 H013 121.8
C01B C014 P003 121.2(3)
C01L C014 P003 119.4(3)
C01L C014 C01B 118.9(3)
C00N C015 H015 119.8
C01I C015 C00N 120.4(3)
C01I C015 H015 119.8
C00G C016 H016 119.6
C012 C016 C00G 120.8(3)
C012 C016 H016 119.6
C00I C017 H017 119.4
C00Z C017 C00I 121.2(3)
C00Z C017 H017 119.4
C011 C018 H018 119.7
C01J C018 C011 120.5(3)
C01J C018 H018 119.7
C00W C019 P003 117.7(3)
C00W C019 C01F 118.4(3)
C01F C019 P003 124.0(3)
C00P C01A C00Z 119.4(3)
C00P C01A H01A 120.3
C00Z C01A H01A 120.3
C014 C01B H01B 119.7
C01N C01B C014 120.6(4)
C01N C01B H01B 119.7
C00X C01D H01D 120.6
C01K C01D C00X 118.9(4)
C01K C01D H01D 120.6
C00Q C01E H01E 119.7
C01G C01E C00Q 120.6(3)
C01G C01E H01E 119.7
C019 C01F H01F 119.8
C01K C01F C019 120.3(4)
C01K C01F H01F 119.8
C012 C01G C01E 120.4(3)
C012 C01G H01G 119.8
C01E C01G H01G 119.8
C015 C01I H01I 120.0
C015 C01I C01J 120.1(3)
C01J C01I H01I 120.0
C018 C01J C01I 119.8(3)
C018 C01J H01J 120.1
C01I C01J H01J 120.1
C01D C01K C01F 121.1(4)
C01D C01K H01K 119.4
C01F C01K H01K 119.4
C014 C01L H01L 120.1
C014 C01L C01O 119.8(3)
C01O C01L H01L 120.1
C01N C01M H01M 120.0
C01O C01M H01M 120.0
C01O C01M C01N 120.1(4)
C01B C01N H01N 120.0
C01M C01N C01B 120.0(4)
C01M C01N H01N 120.0
C01L C01O H01O 119.7
C01M C01O C01L 120.6(4)
C01M C01O H01O 119.7

loop_
_geom_bond_atom_site_label_1
_geom_bond_atom_site_label_2
_geom_bond_distance
Ru00 P002 2.3632(9)
Ru00 P003 2.3672(9)
Ru00 N008 2.253(2)
Ru00 N009 2.113(2)
Ru00 C00E 1.824(3)
Ru00 H 1.51(3)
P002 C00I 1.834(3)
P002 C00N 1.832(3)
P002 C00S 1.8544(15)
P003 C00Q 1.833(3)
P003 C014 1.823(3)
P003 C019 1.833(3)
O005 C00E 1.165(4)
O006 H006 0.8400
O006 C00R 1.337(4)
O007 H00C 0.8703
O007 H00D 0.8699
N008 C00C 1.371(4)
N008 C00R 1.340(4)
N009 C00D 1.383(4)
N009 C00Y 1.328(4)
N00A H00A 0.8800
N00A C00F 1.380(4)
N00A C00Y 1.348(4)
C00B H00B 0.9500
C00B C00J 1.370(4)
C00B C00K 1.381(4)
C00C C00K 1.378(4)
C00C C00Y 1.452(4)
C00D C00F 1.400(4)
C00D C00O 1.391(4)
C00F C013 1.394(4)
C00G H00G 0.9500
C00G C00Q 1.390(4)
C00G C016 1.386(4)
C00H H00H 0.9500
C00H C00I 1.389(4)
C00H C00P 1.389(4)
C00I C017 1.390(4)
C00J H00J 0.9500
C00J C00R 1.399(4)
C00K H00K 0.9500
C00M H00M 0.9500
C00M C00V 1.401(5)
C00M C013 1.375(5)
C00N C011 1.394(5)
C00N C015 1.393(4)
C00O H00O 0.9500
C00O C00V 1.375(5)
C00P H00P 0.9500
C00P C01A 1.372(5)
C00Q C01E 1.393(5)
C00S C00T 1.3900
C00S C00L 1.3900
C00T H00T 0.9500
C00T C01C 1.3900
C01C H01C 0.9500
C01C C01H 1.3900
C01H H01H 0.9500
C01H C010 1.3900
C010 H010 0.9500
C010 C00L 1.3900
C00L H00L 0.9500
C00V H00V 0.9500
C00W H00W 0.9500
C00W C00X 1.389(5)
C00W C019 1.387(5)
C00X H00X 0.9500
C00X C01D 1.380(5)
C00Z H00Z 0.9500
C00Z C017 1.381(4)
C00Z C01A 1.385(4)
C011 H011 0.9500
C011 C018 1.389(5)
C012 H012 0.9500
C012 C016 1.375(5)
C012 C01G 1.378(5)
C013 H013 0.9500
C014 C01B 1.389(5)
C014 C01L 1.387(5)
C015 H015 0.9500
C015 C01I 1.384(5)
C016 H016 0.9500
C017 H017 0.9500
C018 H018 0.9500
C018 C01J 1.378(5)
C019 C01F 1.394(5)
C01A H01A 0.9500
C01B H01B 0.9500
C01B C01N 1.384(5)
C01D H01D 0.9500
C01D C01K 1.378(5)
C01E H01E 0.9500
C01E C01G 1.383(5)
C01F H01F 0.9500
C01F C01K 1.383(5)
C01G H01G 0.9500
C01I H01I 0.9500
C01I C01J 1.389(5)
C01J H01J 0.9500
C01K H01K 0.9500
C01L H01L 0.9500
C01L C01O 1.390(5)
C01M H01M 0.9500
C01M C01N 1.372(6)
C01M C01O 1.368(6)
C01N H01N 0.9500
C01O H01O 0.9500

loop_
_smtbx_masks_void_nr
_smtbx_masks_void_average_x
_smtbx_masks_void_average_y
_smtbx_masks_void_average_z
_smtbx_masks_void_volume
_smtbx_masks_void_count_electrons
1 0.000 0.000 0.000 211.1 30.4
